data_1547504
loop_
_publ_author_name
'Danjo, Hiroshi'
'Hamaguchi, Masahiro'
'Asai, Kohei'
'Nakatani, Mizuki'
'Kawanishi, Hiroko'
'Kawahata, Masatoshi'
'Yamaguchi, Kentaro'

_publ_section_title
;
 Proton-Induced Assembly--Disassembly Modulation of Spiroborate Twin-Bowl
 Polymers Bearing Pyridyl Groups
;
_journal_issue 20
_journal_name_full Macromolecules
_journal_page_first 8028
_journal_paper_doi 10.1021/acs.macromol.7b01924
_journal_volume 50
_journal_year 2017
_chemical_formula_sum 'C114.47 H115.78 B3 N12.82 O14.82'
_chemical_formula_weight 1940.85
_space_group_crystal_system monoclinic
_space_group_IT_number 15
_space_group_name_Hall '-C 2yc'
_space_group_name_H-M_alt 'C 1 2/c 1'
_symmetry_space_group_name_Hall '-C 2yc'
_symmetry_space_group_name_H-M 'C 1 2/c 1'
_atom_sites_solution_hydrogens geom
_audit_creation_method SHELXL-2014/7
_cell_angle_alpha 90
_cell_angle_beta 92.92(3)
_cell_angle_gamma 90
_cell_formula_units_Z 4
_cell_length_a 23.269(5)
_cell_length_b 18.286(4)
_cell_length_c 33.209(7)
_cell_measurement_reflns_used 21739
_cell_measurement_temperature 273(2)
_cell_measurement_theta_max 32.071
_cell_measurement_theta_min 1.595
_cell_volume 14112(5)
_computing_cell_refinement HKL2000
_computing_data_collection HKL2000
_computing_data_reduction HKL2000
_computing_molecular_graphics 'ORTEP-3 for Windows (Farrugia, 1997)'
_computing_publication_material 'SHELXLE (H\"ubschle et al., 2011)'
_computing_structure_refinement 'SHELXL-2014/7 (Sheldrick, 2015)'
_computing_structure_solution 'SHELXT (Sheldrick, 2015)'
_diffrn_ambient_temperature 273(2)
_diffrn_measured_fraction_theta_full 0.878
_diffrn_measured_fraction_theta_max 0.686
_diffrn_measurement_device_type MX225HE
_diffrn_measurement_method 'phi scans'
_diffrn_radiation_type Synchrotron
_diffrn_radiation_wavelength 0.800
_diffrn_reflns_av_R_equivalents 0.0549
_diffrn_reflns_av_unetI/netI 0.0866
_diffrn_reflns_Laue_measured_fraction_full 0.878
_diffrn_reflns_Laue_measured_fraction_max 0.686
_diffrn_reflns_limit_h_max 30
_diffrn_reflns_limit_h_min -30
_diffrn_reflns_limit_k_max 22
_diffrn_reflns_limit_k_min -23
_diffrn_reflns_limit_l_max 43
_diffrn_reflns_limit_l_min -42
_diffrn_reflns_number 21739
_diffrn_reflns_point_group_measured_fraction_full 0.878
_diffrn_reflns_point_group_measured_fraction_max 0.686
_diffrn_reflns_theta_full 28.685
_diffrn_reflns_theta_max 32.071
_diffrn_reflns_theta_min 1.595
_diffrn_source 'SPring-8 BL38B1'
_exptl_absorpt_coefficient_mu 0.078
_exptl_crystal_colour yellow
_exptl_crystal_density_diffrn 0.914
_exptl_crystal_description plate
_exptl_crystal_F_000 4104
_exptl_crystal_size_max 0.050
_exptl_crystal_size_mid 0.050
_exptl_crystal_size_min 0.020
_refine_diff_density_max 1.601
_refine_diff_density_min -0.244
_refine_diff_density_rms 0.059
_refine_ls_extinction_method none
_refine_ls_goodness_of_fit_ref 1.286
_refine_ls_hydrogen_treatment constr
_refine_ls_matrix_type full
_refine_ls_number_parameters 689
_refine_ls_number_reflns 11877
_refine_ls_number_restraints 86
_refine_ls_restrained_S_all 1.290
_refine_ls_R_factor_all 0.1877
_refine_ls_R_factor_gt 0.1230
_refine_ls_shift/su_max 0.000
_refine_ls_shift/su_mean 0.000
_refine_ls_structure_factor_coef Fsqd
_refine_ls_weighting_details 'w=1/[\s^2^(Fo^2^)+(0.2000P)^2^] where P=(Fo^2^+2Fc^2^)/3'
_refine_ls_weighting_scheme calc
_refine_ls_wR_factor_gt 0.3404
_refine_ls_wR_factor_ref 0.3887
_reflns_Friedel_coverage 0.000
_reflns_number_gt 6174
_reflns_number_total 11877
_reflns_threshold_expression 'I > 2\s(I)'
_cod_data_source_file ma7b01924_si_002.cif
_cod_data_source_block 16A02asi_07_sq
_cod_depositor_comments 'Adding full bibliography for 1547504.cif.'
_cod_database_code 1547504
_shelx_shelxl_version_number 2014/7
_shelx_space_group_comment
;
The symmetry employed for this shelxl refinement is uniquely defined
by the following loop, which should always be used as a source of
symmetry information in preference to the above space-group names.
They are only intended as comments.
;
_shelx_estimated_absorpt_t_min 0.996
_shelx_estimated_absorpt_t_max 0.998

loop_
_space_group_symop_operation_xyz
'x, y, z'
'-x, y, -z+1/2'
'x+1/2, y+1/2, z'
'-x+1/2, y+1/2, -z+1/2'
'-x, -y, -z'
'x, -y, z-1/2'
'-x+1/2, -y+1/2, -z'
'x+1/2, -y+1/2, z-1/2'

loop_
_atom_site_label
_atom_site_type_symbol
_atom_site_fract_x
_atom_site_fract_y
_atom_site_fract_z
_atom_site_U_iso_or_equiv
_atom_site_adp_type
_atom_site_occupancy
_atom_site_site_symmetry_order
_atom_site_calc_flag
_atom_site_refinement_flags_posn
_atom_site_refinement_flags_adp
_atom_site_refinement_flags_occupancy
C1 C 0.45247(15) 0.2040(2) 0.36419(13) 0.0634(11) Uani 1 1 d . . .
C2 C 0.45484(15) 0.2784(2) 0.35821(13) 0.0597(10) Uani 1 1 d . . .
C3 C 0.48091(16) 0.3265(2) 0.38617(14) 0.0652(11) Uani 1 1 d . . .
C4 C 0.50814(18) 0.3032(2) 0.42089(14) 0.0716(12) Uani 1 1 d . . .
H4 H 0.5252 0.3359 0.4393 0.086 Uiso 1 1 calc R U .
C5 C 0.50949(17) 0.2252(2) 0.42790(14) 0.0711(12) Uani 1 1 d . . .
C6 C 0.5394(2) 0.1962(3) 0.46259(15) 0.0847(14) Uani 1 1 d . . .
H6 H 0.5586 0.2280 0.4804 0.102 Uiso 1 1 calc R U .
C7 C 0.5408(2) 0.1221(3) 0.47071(16) 0.0836(14) Uani 1 1 d . . .
C8 C 0.5125(2) 0.0757(3) 0.44343(17) 0.0896(15) Uani 1 1 d . . .
H8 H 0.5132 0.0257 0.4486 0.108 Uiso 1 1 calc R U .
C9 C 0.48334(19) 0.1006(2) 0.40871(16) 0.0789(13) Uani 1 1 d . . .
H9 H 0.4650 0.0677 0.3910 0.095 Uiso 1 1 calc R U .
C10 C 0.48150(16) 0.1771(2) 0.40018(13) 0.0640(11) Uani 1 1 d . . .
C11 C 0.5721(2) 0.0930(4) 0.5066(2) 0.0996(17) Uani 1 1 d . . .
C12 C 0.5691(4) 0.1256(4) 0.5425(3) 0.142(3) Uani 1 1 d . . .
H12 H 0.5467 0.1676 0.5443 0.171 Uiso 1 1 calc R U .
C13 C 0.6291(4) 0.0397(7) 0.5720(4) 0.160(4) Uani 1 1 d . . .
H13 H 0.6517 0.0234 0.5941 0.192 Uiso 1 1 calc R U .
C14 C 0.6319(3) 0.0014(5) 0.5396(3) 0.133(3) Uani 1 1 d . . .
H14 H 0.6525 -0.0423 0.5395 0.159 Uiso 1 1 calc R U .
C15 C 0.6035(3) 0.0273(4) 0.5052(2) 0.123(2) Uani 1 1 d . . .
H15 H 0.6050 0.0015 0.4812 0.148 Uiso 1 1 calc R U .
C16 C 0.42006(16) 0.1530(2) 0.33592(13) 0.0597(10) Uani 1 1 d . . .
C17 C 0.44173(17) 0.1274(2) 0.30201(14) 0.0673(11) Uani 1 1 d . . .
C18 C 0.4143(2) 0.0751(2) 0.27722(16) 0.0775(13) Uani 1 1 d . . .
C19 C 0.36099(19) 0.0486(2) 0.28430(15) 0.0755(12) Uani 1 1 d . . .
H19 H 0.3423 0.0155 0.2669 0.091 Uiso 1 1 calc R U .
C20 C 0.33522(17) 0.0743(2) 0.32002(15) 0.0706(12) Uani 1 1 d . . .
C21 C 0.28054(18) 0.0487(2) 0.33034(16) 0.0755(13) Uani 1 1 d . . .
H21 H 0.2608 0.0163 0.3131 0.091 Uiso 1 1 calc R U .
C22 C 0.25596(17) 0.0702(2) 0.36485(16) 0.0736(12) Uani 1 1 d . . .
C23 C 0.28474(17) 0.1216(3) 0.39002(15) 0.0736(12) Uani 1 1 d . . .
H23 H 0.2678 0.1377 0.4132 0.088 Uiso 1 1 calc R U .
C24 C 0.33759(17) 0.1482(2) 0.38080(14) 0.0674(11) Uani 1 1 d . . .
H24 H 0.3562 0.1817 0.3980 0.081 Uiso 1 1 calc R U .
C25 C 0.36439(16) 0.1254(2) 0.34534(13) 0.0609(10) Uani 1 1 d . . .
C26 C 0.19865(19) 0.0416(3) 0.37584(17) 0.0825(14) Uani 1 1 d . . .
C27 C 0.1888(3) 0.0242(4) 0.4148(2) 0.132(3) Uani 1 1 d . . .
H27 H 0.2182 0.0340 0.4341 0.158 Uiso 1 1 calc R U .
C28 C 0.0975(3) -0.0167(4) 0.3975(3) 0.136(3) Uani 1 1 d . . .
H28 H 0.0634 -0.0388 0.4044 0.163 Uiso 1 1 calc R U .
C29 C 0.1023(2) 0.0023(3) 0.3601(2) 0.1075(19) Uani 1 1 d . . .
H29 H 0.0716 -0.0039 0.3414 0.129 Uiso 1 1 calc R U .
C30 C 0.1533(2) 0.0317(3) 0.34835(19) 0.0954(16) Uani 1 1 d . . .
H30 H 0.1570 0.0450 0.3216 0.114 Uiso 1 1 calc R U .
C31 C 0.46978(13) 0.53216(19) 0.25698(12) 0.0533(9) Uani 1 1 d . . .
C32 C 0.45204(14) 0.4835(2) 0.28521(13) 0.0570(10) Uani 1 1 d . . .
C33 C 0.39682(15) 0.4889(2) 0.30133(13) 0.0588(10) Uani 1 1 d . . .
C34 C 0.35833(15) 0.5408(2) 0.28894(14) 0.0656(11) Uani 1 1 d . . .
H34 H 0.3223 0.5431 0.2998 0.079 Uiso 1 1 calc R U .
C35 C 0.37370(15) 0.5907(2) 0.25947(14) 0.0645(11) Uani 1 1 d . . .
C36 C 0.33617(16) 0.6477(2) 0.24543(15) 0.0708(12) Uani 1 1 d . . .
H36 H 0.2995 0.6502 0.2553 0.085 Uiso 1 1 calc R U .
C37 C 0.35160(17) 0.6985(2) 0.21825(16) 0.0761(13) Uani 1 1 d . . .
C38 C 0.40672(17) 0.6939(2) 0.20295(16) 0.0785(13) Uani 1 1 d . . .
H38 H 0.4178 0.7284 0.1842 0.094 Uiso 1 1 calc R U .
C39 C 0.44389(16) 0.6408(2) 0.21478(15) 0.0710(12) Uani 1 1 d . . .
H39 H 0.4797 0.6391 0.2036 0.085 Uiso 1 1 calc R U .
C40 C 0.43034(14) 0.5875(2) 0.24351(13) 0.0586(10) Uani 1 1 d . . .
C41 C 0.31217(18) 0.7589(3) 0.20490(17) 0.0857(15) Uani 1 1 d . . .
C42 C 0.3315(2) 0.8301(3) 0.2034(3) 0.135(3) Uani 1 1 d . . .
H42 H 0.3700 0.8393 0.2104 0.162 Uiso 1 1 calc R U .
C43 C 0.2433(3) 0.8741(4) 0.1844(3) 0.135(3) Uani 1 1 d . . .
H43 H 0.2191 0.9136 0.1785 0.161 Uiso 1 1 calc R U .
C44 C 0.2199(2) 0.8059(3) 0.18399(19) 0.0994(17) Uani 1 1 d . . .
H44 H 0.1814 0.7988 0.1762 0.119 Uiso 1 1 calc R U .
C45 C 0.25441(19) 0.7480(3) 0.19525(17) 0.0878(15) Uani 1 1 d . . .
H45 H 0.2389 0.7012 0.1964 0.105 Uiso 1 1 calc R U .
B1 B 0.44458(19) 0.3938(3) 0.33335(16) 0.0643(12) Uani 1 1 d . . .
B2 B 0.5000 0.1005(5) 0.2500 0.089(2) Uani 1 2 d S T P
N1 N 0.5986(4) 0.0987(5) 0.5780(2) 0.178(3) Uani 1 1 d . . .
N2 N 0.1399(2) -0.0062(4) 0.4279(2) 0.161(3) Uani 1 1 d . . .
N3 N 0.2975(2) 0.8871(3) 0.1924(3) 0.168(3) Uani 1 1 d . . .
O1 O 0.43237(11) 0.31568(14) 0.32580(9) 0.0685(8) Uani 1 1 d . . .
O2 O 0.47463(12) 0.39691(15) 0.37321(9) 0.0732(8) Uani 1 1 d . . .
O3 O 0.49377(12) 0.14588(18) 0.28667(10) 0.0841(10) Uani 1 1 d . . .
O4 O 0.44662(14) 0.05699(19) 0.24592(11) 0.0921(10) Uani 1 1 d . . .
O5 O 0.48142(10) 0.42743(13) 0.30261(9) 0.0636(8) Uani 1 1 d . . .
O6 O 0.39080(11) 0.43772(15) 0.33020(9) 0.0714(8) Uani 1 1 d . . .
C1A C 0.5672(4) 0.3004(5) 0.2739(3) 0.172(3) Uani 1 1 d D . .
H1AA H 0.5709 0.3053 0.2454 0.258 Uiso 1 1 calc R U .
H1AB H 0.5483 0.3428 0.2839 0.258 Uiso 1 1 calc R U .
H1AC H 0.5449 0.2576 0.2792 0.258 Uiso 1 1 calc R U .
C2A C 0.6494(5) 0.2275(6) 0.2811(4) 0.217(5) Uani 1 1 d D . .
H2AA H 0.6238 0.1876 0.2857 0.325 Uiso 1 1 calc R U .
H2AB H 0.6854 0.2194 0.2958 0.325 Uiso 1 1 calc R U .
H2AC H 0.6559 0.2306 0.2528 0.325 Uiso 1 1 calc R U .
C3A C 0.6559(7) 0.3567(7) 0.2808(4) 0.273(8) Uani 1 1 d D . .
H3AA H 0.6637 0.3512 0.2529 0.410 Uiso 1 1 calc R U .
H3AB H 0.6915 0.3611 0.2965 0.410 Uiso 1 1 calc R U .
H3AC H 0.6331 0.3999 0.2842 0.410 Uiso 1 1 calc R U .
C4A C 0.6147(5) 0.2868(8) 0.3375(3) 0.217(5) Uani 1 1 d D . .
H4AA H 0.5870 0.2489 0.3415 0.326 Uiso 1 1 calc R U .
H4AB H 0.6004 0.3323 0.3473 0.326 Uiso 1 1 calc R U .
H4AC H 0.6503 0.2748 0.3519 0.326 Uiso 1 1 calc R U .
N1A N 0.6247(2) 0.2935(3) 0.29407(16) 0.1021(14) Uani 1 1 d D . .
C1B C 0.3672(12) 0.8579(13) 0.3182(6) 0.523(19) Uani 1 1 d D U .
H1BA H 0.3575 0.8621 0.3458 0.785 Uiso 1 1 calc R U .
H1BB H 0.3617 0.9042 0.3049 0.785 Uiso 1 1 calc R U .
H1BC H 0.3429 0.8218 0.3049 0.785 Uiso 1 1 calc R U .
C2B C 0.4492(17) 0.827(2) 0.2789(8) 0.65(2) Uani 1 1 d D U .
H2BA H 0.4888 0.8121 0.2819 0.982 Uiso 1 1 calc R U .
H2BB H 0.4275 0.7896 0.2643 0.982 Uiso 1 1 calc R U .
H2BC H 0.4463 0.8720 0.2644 0.982 Uiso 1 1 calc R U .
C3B C 0.4638(15) 0.8932(15) 0.3351(10) 0.563(18) Uani 1 1 d D U .
H3BA H 0.4515 0.9030 0.3618 0.844 Uiso 1 1 calc R U .
H3BB H 0.5032 0.8774 0.3367 0.844 Uiso 1 1 calc R U .
H3BC H 0.4603 0.9368 0.3191 0.844 Uiso 1 1 calc R U .
C4B C 0.4327(13) 0.7586(12) 0.3328(8) 0.537(19) Uani 1 1 d D U .
H4BA H 0.4187 0.7573 0.3595 0.805 Uiso 1 1 calc R U .
H4BB H 0.4103 0.7260 0.3157 0.805 Uiso 1 1 calc R U .
H4BC H 0.4723 0.7437 0.3338 0.805 Uiso 1 1 calc R U .
N1B N 0.4276(12) 0.8355(13) 0.3164(6) 0.552(19) Uani 1 1 d D U .
C1C C 0.1950(7) 0.5626(8) 0.3341(5) 0.168(6) Uani 0.644(9) 1 d D . P
H1C H 0.1912 0.5296 0.3128 0.201 Uiso 0.644(9) 1 calc R U P
C2C C 0.1554(7) 0.6215(10) 0.3920(5) 0.197(7) Uani 0.644(9) 1 d D . P
H2CA H 0.1874 0.6537 0.3887 0.296 Uiso 0.644(9) 1 calc R U P
H2CB H 0.1596 0.5977 0.4177 0.296 Uiso 0.644(9) 1 calc R U P
H2CC H 0.1203 0.6492 0.3904 0.296 Uiso 0.644(9) 1 calc R U P
C3C C 0.1031(5) 0.5233(10) 0.3516(4) 0.171(6) Uani 0.644(9) 1 d D . P
H3CA H 0.1066 0.4975 0.3266 0.257 Uiso 0.644(9) 1 calc R U P
H3CB H 0.0700 0.5547 0.3495 0.257 Uiso 0.644(9) 1 calc R U P
H3CC H 0.0988 0.4888 0.3730 0.257 Uiso 0.644(9) 1 calc R U P
N1C N 0.1538(4) 0.5664(5) 0.3600(3) 0.132(3) Uani 0.644(9) 1 d D . P
O1C O 0.2377(6) 0.6008(9) 0.3371(5) 0.255(8) Uani 0.644(9) 1 d D . P
C1D C 0.2379(14) 0.6433(14) 0.5262(11) 0.47(2) Uani 0.692(17) 1 d D U P
H1D H 0.2000 0.6339 0.5321 0.563 Uiso 0.692(17) 1 calc R U P
C2D C 0.3303(10) 0.6868(14) 0.5484(11) 0.392(19) Uani 0.692(17) 1 d D U P
H2DA H 0.3489 0.7084 0.5720 0.588 Uiso 0.692(17) 1 calc R U P
H2DB H 0.3490 0.6415 0.5425 0.588 Uiso 0.692(17) 1 calc R U P
H2DC H 0.3329 0.7196 0.5260 0.588 Uiso 0.692(17) 1 calc R U P
C3D C 0.2498(16) 0.688(2) 0.5945(11) 0.47(2) Uani 0.692(17) 1 d D U P
H3DA H 0.2803 0.7094 0.6109 0.712 Uiso 0.692(17) 1 calc R U P
H3DB H 0.2179 0.7211 0.5921 0.712 Uiso 0.692(17) 1 calc R U P
H3DC H 0.2377 0.6432 0.6066 0.712 Uiso 0.692(17) 1 calc R U P
N1D N 0.2695(10) 0.6729(11) 0.5557(10) 0.404(18) Uani 0.692(17) 1 d D U P
O1D O 0.2503(19) 0.6259(17) 0.4920(11) 0.57(3) Uani 0.692(17) 1 d D U P

loop_
_atom_site_aniso_label
_atom_site_aniso_U_11
_atom_site_aniso_U_22
_atom_site_aniso_U_33
_atom_site_aniso_U_23
_atom_site_aniso_U_13
_atom_site_aniso_U_12
C1 0.0449(19) 0.071(3) 0.075(3) 0.007(2) 0.0084(19) -0.0088(19)
C2 0.0458(19) 0.059(2) 0.073(3) 0.012(2) -0.0042(19) -0.0069(18)
C3 0.049(2) 0.061(2) 0.085(3) 0.009(2) 0.005(2) -0.0040(18)
C4 0.063(2) 0.073(3) 0.078(3) 0.000(2) -0.009(2) -0.012(2)
C5 0.055(2) 0.078(3) 0.080(3) 0.015(2) -0.004(2) -0.008(2)
C6 0.073(3) 0.101(4) 0.079(3) 0.007(3) -0.010(2) -0.008(3)
C7 0.071(3) 0.091(3) 0.088(4) 0.031(3) -0.007(3) 0.000(3)
C8 0.089(3) 0.070(3) 0.108(4) 0.028(3) -0.011(3) -0.004(3)
C9 0.070(3) 0.071(3) 0.094(4) 0.008(2) -0.010(2) -0.013(2)
C10 0.048(2) 0.067(3) 0.076(3) 0.015(2) 0.0000(19) -0.0060(18)
C11 0.084(3) 0.118(4) 0.095(4) 0.029(4) -0.016(3) -0.008(3)
C12 0.169(7) 0.131(5) 0.122(6) 0.010(5) -0.035(5) 0.001(5)
C13 0.144(7) 0.161(8) 0.168(10) 0.074(7) -0.055(7) 0.020(6)
C14 0.124(6) 0.137(6) 0.133(7) 0.037(6) -0.030(5) 0.016(5)
C15 0.104(4) 0.118(5) 0.146(6) 0.038(4) -0.019(4) 0.013(4)
C16 0.053(2) 0.052(2) 0.074(3) 0.009(2) 0.002(2) -0.0062(17)
C17 0.054(2) 0.066(3) 0.082(3) 0.007(2) 0.004(2) -0.002(2)
C18 0.078(3) 0.068(3) 0.087(3) -0.001(2) 0.015(3) -0.008(2)
C19 0.072(3) 0.071(3) 0.083(3) -0.011(2) 0.001(2) -0.014(2)
C20 0.058(2) 0.063(2) 0.090(3) 0.009(2) -0.003(2) -0.011(2)
C21 0.063(2) 0.069(3) 0.094(4) 0.005(2) -0.007(2) -0.014(2)
C22 0.055(2) 0.075(3) 0.091(4) 0.014(3) 0.000(2) -0.009(2)
C23 0.052(2) 0.084(3) 0.084(3) 0.002(2) 0.006(2) -0.011(2)
C24 0.054(2) 0.068(2) 0.079(3) 0.002(2) -0.001(2) -0.0142(19)
C25 0.052(2) 0.057(2) 0.073(3) 0.006(2) 0.001(2) -0.0083(18)
C26 0.060(3) 0.091(3) 0.097(4) 0.016(3) 0.004(2) -0.024(2)
C27 0.091(4) 0.184(7) 0.120(5) 0.019(5) -0.003(4) -0.069(4)
C28 0.093(4) 0.159(6) 0.157(7) 0.007(5) 0.013(5) -0.069(4)
C29 0.071(3) 0.112(4) 0.139(6) 0.009(4) -0.007(3) -0.033(3)
C30 0.064(3) 0.097(4) 0.124(5) 0.013(3) -0.008(3) -0.019(3)
C31 0.0345(16) 0.0480(19) 0.078(3) -0.0064(18) 0.0065(17) 0.0012(15)
C32 0.0348(17) 0.048(2) 0.088(3) -0.001(2) 0.0062(17) -0.0049(16)
C33 0.0413(18) 0.053(2) 0.082(3) 0.005(2) 0.0046(18) -0.0032(17)
C34 0.0409(19) 0.061(2) 0.096(3) 0.002(2) 0.017(2) -0.0015(18)
C35 0.0371(17) 0.063(2) 0.094(3) -0.001(2) 0.0111(19) 0.0059(17)
C36 0.0385(18) 0.065(3) 0.110(4) 0.006(2) 0.009(2) 0.0082(18)
C37 0.049(2) 0.057(2) 0.122(4) 0.009(3) 0.003(2) 0.0104(19)
C38 0.052(2) 0.072(3) 0.113(4) 0.025(3) 0.012(2) 0.005(2)
C39 0.046(2) 0.067(3) 0.101(3) 0.022(2) 0.015(2) 0.0062(19)
C40 0.0411(18) 0.055(2) 0.079(3) 0.000(2) 0.0052(18) 0.0017(17)
C41 0.053(2) 0.073(3) 0.132(4) 0.021(3) 0.013(2) 0.014(2)
C42 0.058(3) 0.077(4) 0.270(9) 0.048(4) -0.005(4) 0.007(3)
C43 0.070(3) 0.097(4) 0.237(9) 0.036(5) 0.004(4) 0.032(3)
C44 0.056(3) 0.099(4) 0.144(5) 0.005(3) 0.006(3) 0.028(3)
C45 0.057(2) 0.077(3) 0.129(4) 0.006(3) -0.004(3) 0.011(2)
B1 0.054(2) 0.060(3) 0.079(4) 0.005(2) 0.004(2) -0.009(2)
B2 0.093(6) 0.102(6) 0.075(6) 0.000 0.021(4) 0.000
N1 0.208(7) 0.202(8) 0.119(5) 0.026(5) -0.047(5) 0.034(7)
N2 0.098(4) 0.239(7) 0.146(5) 0.050(5) 0.016(4) -0.072(4)
N3 0.086(3) 0.086(3) 0.332(10) 0.068(5) 0.012(4) 0.016(3)
O1 0.0586(15) 0.0619(16) 0.084(2) 0.0121(14) -0.0064(14) -0.0109(13)
O2 0.0671(17) 0.0651(18) 0.086(2) 0.0050(15) -0.0045(15) -0.0103(14)
O3 0.0667(18) 0.093(2) 0.094(2) 0.0007(18) 0.0231(16) -0.0156(16)
O4 0.082(2) 0.097(2) 0.099(3) -0.0180(19) 0.0243(19) -0.0173(18)
O5 0.0417(12) 0.0553(15) 0.094(2) 0.0122(14) 0.0029(13) 0.0003(12)
O6 0.0510(15) 0.0686(17) 0.095(2) 0.0165(16) 0.0092(14) -0.0044(13)
C1A 0.161(8) 0.172(8) 0.180(8) -0.004(6) -0.016(6) 0.051(6)
C2A 0.193(10) 0.175(9) 0.288(14) 0.028(9) 0.065(10) 0.082(8)
C3A 0.322(17) 0.217(11) 0.295(16) -0.079(11) 0.161(14) -0.157(12)
C4A 0.227(11) 0.340(16) 0.086(6) -0.001(8) 0.022(6) -0.014(10)
N1A 0.089(3) 0.095(3) 0.124(4) -0.012(3) 0.012(3) 0.004(3)
C1B 0.86(4) 0.48(3) 0.215(16) -0.075(19) -0.14(3) 0.42(3)
C2B 0.77(5) 0.86(6) 0.33(3) -0.16(3) -0.11(3) 0.28(5)
C3B 0.88(5) 0.49(3) 0.32(3) -0.05(3) 0.02(4) 0.25(3)
C4B 0.65(4) 0.44(3) 0.50(3) -0.17(2) -0.07(3) 0.37(3)
N1B 0.85(4) 0.52(3) 0.265(19) -0.14(2) -0.16(2) 0.43(3)
C1C 0.155(12) 0.154(12) 0.202(15) 0.046(10) 0.074(12) 0.059(10)
C2C 0.181(14) 0.240(17) 0.177(14) -0.064(14) 0.071(11) -0.028(13)
C3C 0.110(9) 0.262(18) 0.145(11) -0.001(11) 0.031(8) 0.019(10)
N1C 0.117(7) 0.131(7) 0.152(9) 0.011(6) 0.056(6) 0.017(6)
O1C 0.157(9) 0.289(16) 0.332(19) -0.013(14) 0.132(12) 0.027(10)
C1D 0.32(3) 0.40(4) 0.68(5) 0.00(4) -0.10(3) -0.11(3)
C2D 0.236(18) 0.24(2) 0.69(5) 0.16(3) -0.08(3) -0.056(19)
C3D 0.32(4) 0.40(4) 0.70(6) -0.05(5) -0.03(3) -0.05(4)
N1D 0.219(17) 0.30(2) 0.69(5) -0.04(3) -0.06(3) -0.054(18)
O1D 0.59(5) 0.41(3) 0.70(6) -0.07(4) -0.10(4) -0.05(4)

loop_
_atom_type_symbol
_atom_type_description
_atom_type_scat_dispersion_real
_atom_type_scat_dispersion_imag
_atom_type_scat_source
C C 0.0047 0.0022 'International Tables Vol C Tables 4.2.6.8 and 6.1.1.4'
H H 0.0000 0.0000 'International Tables Vol C Tables 4.2.6.8 and 6.1.1.4'
B B 0.0021 0.0010 'International Tables Vol C Tables 4.2.6.8 and 6.1.1.4'
N N 0.0089 0.0045 'International Tables Vol C Tables 4.2.6.8 and 6.1.1.4'
O O 0.0150 0.0081 'International Tables Vol C Tables 4.2.6.8 and 6.1.1.4'

loop_
_geom_angle_atom_site_label_1
_geom_angle_atom_site_label_2
_geom_angle_atom_site_label_3
_geom_angle
_geom_angle_site_symmetry_1
_geom_angle_site_symmetry_3
C2 C1 C10 116.1(4) . .
C2 C1 C16 123.2(4) . .
C10 C1 C16 120.7(3) . .
O1 C2 C1 126.5(4) . .
O1 C2 C3 110.5(3) . .
C1 C2 C3 123.1(4) . .
C4 C3 O2 127.1(4) . .
C4 C3 C2 122.5(4) . .
O2 C3 C2 110.4(4) . .
C3 C4 C5 116.9(4) . .
C3 C4 H4 121.6 . .
C5 C4 H4 121.6 . .
C10 C5 C6 119.3(4) . .
C10 C5 C4 120.3(4) . .
C6 C5 C4 120.4(4) . .
C7 C6 C5 122.1(5) . .
C7 C6 H6 119.0 . .
C5 C6 H6 119.0 . .
C6 C7 C8 117.9(4) . .
C6 C7 C11 121.4(5) . .
C8 C7 C11 120.7(5) . .
C7 C8 C9 122.6(4) . .
C7 C8 H8 118.7 . .
C9 C8 H8 118.7 . .
C8 C9 C10 119.8(4) . .
C8 C9 H9 120.1 . .
C10 C9 H9 120.1 . .
C5 C10 C9 118.3(4) . .
C5 C10 C1 120.9(4) . .
C9 C10 C1 120.8(4) . .
C12 C11 C15 117.4(6) . .
C12 C11 C7 121.0(6) . .
C15 C11 C7 121.5(7) . .
C11 C12 N1 122.6(8) . .
C11 C12 H12 118.7 . .
N1 C12 H12 118.7 . .
C14 C13 N1 128.7(9) . .
C14 C13 H13 115.6 . .
N1 C13 H13 115.6 . .
C13 C14 C15 117.6(9) . .
C13 C14 H14 121.2 . .
C15 C14 H14 121.2 . .
C14 C15 C11 119.8(8) . .
C14 C15 H15 120.1 . .
C11 C15 H15 120.1 . .
C17 C16 C25 116.2(4) . .
C17 C16 C1 123.0(3) . .
C25 C16 C1 120.8(4) . .
C16 C17 O3 126.8(4) . .
C16 C17 C18 123.7(4) . .
O3 C17 C18 109.4(4) . .
O4 C18 C19 126.2(4) . .
O4 C18 C17 111.5(4) . .
C19 C18 C17 122.3(4) . .
C18 C19 C20 116.6(4) . .
C18 C19 H19 121.7 . .
C20 C19 H19 121.7 . .
C25 C20 C21 119.1(4) . .
C25 C20 C19 120.1(4) . .
C21 C20 C19 120.7(4) . .
C22 C21 C20 121.9(4) . .
C22 C21 H21 119.0 . .
C20 C21 H21 119.0 . .
C21 C22 C23 119.0(4) . .
C21 C22 C26 121.4(4) . .
C23 C22 C26 119.5(5) . .
C24 C23 C22 120.7(4) . .
C24 C23 H23 119.7 . .
C22 C23 H23 119.7 . .
C23 C24 C25 121.1(4) . .
C23 C24 H24 119.4 . .
C25 C24 H24 119.4 . .
C20 C25 C24 118.0(3) . .
C20 C25 C16 121.0(4) . .
C24 C25 C16 121.0(4) . .
C27 C26 C30 116.1(5) . .
C27 C26 C22 120.6(5) . .
C30 C26 C22 123.3(5) . .
N2 C27 C26 125.7(6) . .
N2 C27 H27 117.2 . .
C26 C27 H27 117.2 . .
C29 C28 N2 124.4(6) . .
C29 C28 H28 117.8 . .
N2 C28 H28 117.8 . .
C28 C29 C30 119.4(6) . .
C28 C29 H29 120.3 . .
C30 C29 H29 120.3 . .
C26 C30 C29 120.6(6) . .
C26 C30 H30 119.7 . .
C29 C30 H30 119.7 . .
C32 C31 C40 117.7(3) . .
C32 C31 C31 122.0(3) . 2_655
C40 C31 C31 120.1(3) . 2_655
O5 C32 C31 128.6(3) . .
O5 C32 C33 109.9(3) . .
C31 C32 C33 121.5(3) . .
O6 C33 C34 127.6(3) . .
O6 C33 C32 110.3(3) . .
C34 C33 C32 122.1(4) . .
C33 C34 C35 118.8(3) . .
C33 C34 H34 120.6 . .
C35 C34 H34 120.6 . .
C34 C35 C36 122.2(3) . .
C34 C35 C40 120.0(3) . .
C36 C35 C40 117.7(4) . .
C37 C36 C35 122.7(4) . .
C37 C36 H36 118.6 . .
C35 C36 H36 118.6 . .
C36 C37 C38 118.5(4) . .
C36 C37 C41 121.7(4) . .
C38 C37 C41 119.8(4) . .
C39 C38 C37 121.5(4) . .
C39 C38 H38 119.3 . .
C37 C38 H38 119.3 . .
C38 C39 C40 122.2(4) . .
C38 C39 H39 118.9 . .
C40 C39 H39 118.9 . .
C39 C40 C31 122.8(3) . .
C39 C40 C35 117.3(3) . .
C31 C40 C35 119.9(4) . .
C42 C41 C45 116.4(4) . .
C42 C41 C37 120.9(4) . .
C45 C41 C37 122.7(4) . .
N3 C42 C41 123.4(5) . .
N3 C42 H42 118.3 . .
C41 C42 H42 118.3 . .
N3 C43 C44 123.6(5) . .
N3 C43 H43 118.2 . .
C44 C43 H43 118.2 . .
C43 C44 C45 118.6(5) . .
C43 C44 H44 120.7 . .
C45 C44 H44 120.7 . .
C44 C45 C41 120.1(5) . .
C44 C45 H45 120.0 . .
C41 C45 H45 120.0 . .
O2 B1 O1 105.6(3) . .
O2 B1 O6 113.8(4) . .
O1 B1 O6 110.9(3) . .
O2 B1 O5 109.6(3) . .
O1 B1 O5 113.2(4) . .
O6 B1 O5 103.9(3) . .
O4 B2 O4 114.7(7) . 2_655
O4 B2 O3 105.04(17) . .
O4 B2 O3 110.0(2) 2_655 .
O4 B2 O3 110.0(2) . 2_655
O4 B2 O3 105.03(17) 2_655 2_655
O3 B2 O3 112.2(7) . 2_655
C13 N1 C12 113.7(8) . .
C27 N2 C28 113.6(6) . .
C43 N3 C42 117.8(5) . .
C2 O1 B1 106.8(3) . .
C3 O2 B1 106.7(3) . .
C17 O3 B2 106.9(3) . .
C18 O4 B2 107.1(3) . .
C32 O5 B1 108.0(3) . .
C33 O6 B1 107.9(3) . .
N1A C1A H1AA 109.5 . .
N1A C1A H1AB 109.5 . .
H1AA C1A H1AB 109.5 . .
N1A C1A H1AC 109.5 . .
H1AA C1A H1AC 109.5 . .
H1AB C1A H1AC 109.5 . .
N1A C2A H2AA 109.5 . .
N1A C2A H2AB 109.5 . .
H2AA C2A H2AB 109.5 . .
N1A C2A H2AC 109.5 . .
H2AA C2A H2AC 109.5 . .
H2AB C2A H2AC 109.5 . .
N1A C3A H3AA 109.5 . .
N1A C3A H3AB 109.5 . .
H3AA C3A H3AB 109.5 . .
N1A C3A H3AC 109.5 . .
H3AA C3A H3AC 109.5 . .
H3AB C3A H3AC 109.5 . .
N1A C4A H4AA 109.5 . .
N1A C4A H4AB 109.5 . .
H4AA C4A H4AB 109.5 . .
N1A C4A H4AC 109.5 . .
H4AA C4A H4AC 109.5 . .
H4AB C4A H4AC 109.5 . .
C2A N1A C3A 111.8(8) . .
C2A N1A C1A 108.0(8) . .
C3A N1A C1A 104.6(9) . .
C2A N1A C4A 108.2(8) . .
C3A N1A C4A 118.1(8) . .
C1A N1A C4A 105.6(7) . .
N1B C1B H1BA 109.5 . .
N1B C1B H1BB 109.5 . .
H1BA C1B H1BB 109.5 . .
N1B C1B H1BC 109.5 . .
H1BA C1B H1BC 109.5 . .
H1BB C1B H1BC 109.5 . .
N1B C2B H2BA 109.5 . .
N1B C2B H2BB 109.5 . .
H2BA C2B H2BB 109.5 . .
N1B C2B H2BC 109.5 . .
H2BA C2B H2BC 109.5 . .
H2BB C2B H2BC 109.5 . .
N1B C3B H3BA 109.5 . .
N1B C3B H3BB 109.5 . .
H3BA C3B H3BB 109.5 . .
N1B C3B H3BC 109.5 . .
H3BA C3B H3BC 109.5 . .
H3BB C3B H3BC 109.5 . .
N1B C4B H4BA 109.5 . .
N1B C4B H4BB 109.5 . .
H4BA C4B H4BB 109.5 . .
N1B C4B H4BC 109.5 . .
H4BA C4B H4BC 109.5 . .
H4BB C4B H4BC 109.5 . .
C2B N1B C1B 118(2) . .
C2B N1B C3B 104(2) . .
C1B N1B C3B 108.3(19) . .
C2B N1B C4B 101(2) . .
C1B N1B C4B 107.6(19) . .
C3B N1B C4B 119(2) . .
O1C C1C N1C 122.3(17) . .
O1C C1C H1C 118.8 . .
N1C C1C H1C 118.8 . .
N1C C2C H2CA 109.5 . .
N1C C2C H2CB 109.5 . .
H2CA C2C H2CB 109.5 . .
N1C C2C H2CC 109.5 . .
H2CA C2C H2CC 109.5 . .
H2CB C2C H2CC 109.5 . .
N1C C3C H3CA 109.5 . .
N1C C3C H3CB 109.5 . .
H3CA C3C H3CB 109.5 . .
N1C C3C H3CC 109.5 . .
H3CA C3C H3CC 109.5 . .
H3CB C3C H3CC 109.5 . .
C1C N1C C3C 117.5(13) . .
C1C N1C C2C 121.0(13) . .
C3C N1C C2C 120.7(10) . .
O1D C1D N1D 130(4) . .
O1D C1D H1D 114.8 . .
N1D C1D H1D 114.8 . .
N1D C2D H2DA 109.5 . .
N1D C2D H2DB 109.5 . .
H2DA C2D H2DB 109.5 . .
N1D C2D H2DC 109.5 . .
H2DA C2D H2DC 109.5 . .
H2DB C2D H2DC 109.5 . .
N1D C3D H3DA 109.5 . .
N1D C3D H3DB 109.5 . .
H3DA C3D H3DB 109.5 . .
N1D C3D H3DC 109.5 . .
H3DA C3D H3DC 109.5 . .
H3DB C3D H3DC 109.5 . .
C1D N1D C3D 124(3) . .
C1D N1D C2D 117(2) . .
C3D N1D C2D 118(3) . .

loop_
_geom_bond_atom_site_label_1
_geom_bond_atom_site_label_2
_geom_bond_distance
_geom_bond_site_symmetry_2
C1 C2 1.376(6) .
C1 C10 1.430(6) .
C1 C16 1.499(6) .
C2 O1 1.356(5) .
C2 C3 1.394(6) .
C3 C4 1.356(6) .
C3 O2 1.364(5) .
C4 C5 1.446(6) .
C4 H4 0.9300 .
C5 C10 1.408(6) .
C5 C6 1.418(6) .
C6 C7 1.381(7) .
C6 H6 0.9300 .
C7 C8 1.383(7) .
C7 C11 1.466(7) .
C8 C9 1.386(7) .
C8 H8 0.9300 .
C9 C10 1.426(6) .
C9 H9 0.9300 .
C11 C12 1.339(10) .
C11 C15 1.408(9) .
C12 N1 1.421(10) .
C12 H12 0.9300 .
C13 C14 1.289(12) .
C13 N1 1.312(12) .
C13 H13 0.9300 .
C14 C15 1.374(10) .
C14 H14 0.9300 .
C15 H15 0.9300 .
C16 C17 1.341(6) .
C16 C25 1.439(5) .
C17 O3 1.379(5) .
C17 C18 1.395(7) .
C18 O4 1.354(6) .
C18 C19 1.365(6) .
C19 C20 1.435(7) .
C19 H19 0.9300 .
C20 C25 1.408(6) .
C20 C21 1.414(6) .
C21 C22 1.364(7) .
C21 H21 0.9300 .
C22 C23 1.405(6) .
C22 C26 1.495(6) .
C23 C24 1.371(5) .
C23 H23 0.9300 .
C24 C25 1.422(6) .
C24 H24 0.9300 .
C26 C27 1.363(8) .
C26 C30 1.372(7) .
C27 N2 1.358(7) .
C27 H27 0.9300 .
C28 C29 1.302(9) .
C28 N2 1.387(10) .
C28 H28 0.9300 .
C29 C30 1.376(7) .
C29 H29 0.9300 .
C30 H30 0.9300 .
C31 C32 1.371(5) .
C31 C40 1.423(5) .
C31 C31 1.503(6) 2_655
C32 O5 1.347(4) .
C32 C33 1.420(5) .
C33 O6 1.352(5) .
C33 C34 1.354(5) .
C34 C35 1.398(6) .
C34 H34 0.9300 .
C35 C36 1.423(6) .
C35 C40 1.447(5) .
C36 C37 1.356(6) .
C36 H36 0.9300 .
C37 C38 1.406(6) .
C37 C41 1.489(6) .
C38 C39 1.346(6) .
C38 H38 0.9300 .
C39 C40 1.410(6) .
C39 H39 0.9300 .
C41 C42 1.380(7) .
C41 C45 1.380(6) .
C42 N3 1.348(7) .
C42 H42 0.9300 .
C43 N3 1.296(8) .
C43 C44 1.360(8) .
C43 H43 0.9300 .
C44 C45 1.370(7) .
C44 H44 0.9300 .
C45 H45 0.9300 .
B1 O2 1.466(6) .
B1 O1 1.476(5) .
B1 O6 1.486(5) .
B1 O5 1.498(5) .
B2 O4 1.476(6) .
B2 O4 1.476(6) 2_655
B2 O3 1.486(6) .
B2 O3 1.486(6) 2_655
C1A N1A 1.470(10) .
C1A H1AA 0.9600 .
C1A H1AB 0.9600 .
C1A H1AC 0.9600 .
C2A N1A 1.416(10) .
C2A H2AA 0.9600 .
C2A H2AB 0.9600 .
C2A H2AC 0.9600 .
C3A N1A 1.445(10) .
C3A H3AA 0.9600 .
C3A H3AB 0.9600 .
C3A H3AC 0.9600 .
C4A N1A 1.478(9) .
C4A H4AA 0.9600 .
C4A H4AB 0.9600 .
C4A H4AC 0.9600 .
C1B N1B 1.467(19) .
C1B H1BA 0.9600 .
C1B H1BB 0.9600 .
C1B H1BC 0.9600 .
C2B N1B 1.375(19) .
C2B H2BA 0.9600 .
C2B H2BB 0.9600 .
C2B H2BC 0.9600 .
C3B N1B 1.47(2) .
C3B H3BA 0.9600 .
C3B H3BB 0.9600 .
C3B H3BC 0.9600 .
C4B N1B 1.511(19) .
C4B H4BA 0.9600 .
C4B H4BB 0.9600 .
C4B H4BC 0.9600 .
C1C O1C 1.215(19) .
C1C N1C 1.322(15) .
C1C H1C 0.9300 .
C2C N1C 1.463(16) .
C2C H2CA 0.9600 .
C2C H2CB 0.9600 .
C2C H2CC 0.9600 .
C3C N1C 1.434(16) .
C3C H3CA 0.9600 .
C3C H3CB 0.9600 .
C3C H3CC 0.9600 .
C1D O1D 1.23(3) .
C1D N1D 1.31(2) .
C1D H1D 0.9300 .
C2D N1D 1.47(2) .
C2D H2DA 0.9600 .
C2D H2DB 0.9600 .
C2D H2DC 0.9600 .
C3D N1D 1.42(2) .
C3D H3DA 0.9600 .
C3D H3DB 0.9600 .
C3D H3DC 0.9600 .

loop_
_geom_torsion_atom_site_label_1
_geom_torsion_atom_site_label_2
_geom_torsion_atom_site_label_3
_geom_torsion_atom_site_label_4
_geom_torsion
_geom_torsion_site_symmetry_1
C10 C1 C2 O1 177.5(4) .
C16 C1 C2 O1 -4.5(6) .
C10 C1 C2 C3 -3.5(6) .
C16 C1 C2 C3 174.5(4) .
O1 C2 C3 C4 -178.2(4) .
C1 C2 C3 C4 2.7(6) .
O1 C2 C3 O2 1.8(5) .
C1 C2 C3 O2 -177.3(4) .
O2 C3 C4 C5 -179.6(4) .
C2 C3 C4 C5 0.4(6) .
C3 C4 C5 C10 -2.4(6) .
C3 C4 C5 C6 177.1(4) .
C10 C5 C6 C7 -1.7(7) .
C4 C5 C6 C7 178.8(4) .
C5 C6 C7 C8 0.9(8) .
C5 C6 C7 C11 179.6(5) .
C6 C7 C8 C9 0.0(8) .
C11 C7 C8 C9 -178.7(5) .
C7 C8 C9 C10 -0.3(8) .
C6 C5 C10 C9 1.4(6) .
C4 C5 C10 C9 -179.1(4) .
C6 C5 C10 C1 -178.0(4) .
C4 C5 C10 C1 1.5(6) .
C8 C9 C10 C5 -0.4(7) .
C8 C9 C10 C1 178.9(4) .
C2 C1 C10 C5 1.4(6) .
C16 C1 C10 C5 -176.7(4) .
C2 C1 C10 C9 -178.0(4) .
C16 C1 C10 C9 4.0(6) .
C6 C7 C11 C12 43.2(8) .
C8 C7 C11 C12 -138.2(7) .
C6 C7 C11 C15 -141.0(6) .
C8 C7 C11 C15 37.6(8) .
C15 C11 C12 N1 3.6(11) .
C7 C11 C12 N1 179.6(6) .
N1 C13 C14 C15 6.0(16) .
C13 C14 C15 C11 -0.9(12) .
C12 C11 C15 C14 -3.4(10) .
C7 C11 C15 C14 -179.4(6) .
C2 C1 C16 C17 82.3(5) .
C10 C1 C16 C17 -99.8(5) .
C2 C1 C16 C25 -101.3(5) .
C10 C1 C16 C25 76.6(5) .
C25 C16 C17 O3 179.6(4) .
C1 C16 C17 O3 -3.8(7) .
C25 C16 C17 C18 -2.4(6) .
C1 C16 C17 C18 174.2(4) .
C16 C17 C18 O4 -177.5(4) .
O3 C17 C18 O4 0.8(5) .
C16 C17 C18 C19 4.1(7) .
O3 C17 C18 C19 -177.6(4) .
O4 C18 C19 C20 178.6(4) .
C17 C18 C19 C20 -3.2(7) .
C18 C19 C20 C25 1.2(6) .
C18 C19 C20 C21 -178.6(4) .
C25 C20 C21 C22 -2.2(7) .
C19 C20 C21 C22 177.6(4) .
C20 C21 C22 C23 2.7(7) .
C20 C21 C22 C26 -178.8(4) .
C21 C22 C23 C24 -2.0(7) .
C26 C22 C23 C24 179.4(4) .
C22 C23 C24 C25 0.9(7) .
C21 C20 C25 C24 1.0(6) .
C19 C20 C25 C24 -178.8(4) .
C21 C20 C25 C16 -179.9(4) .
C19 C20 C25 C16 0.3(6) .
C23 C24 C25 C20 -0.4(6) .
C23 C24 C25 C16 -179.5(4) .
C17 C16 C25 C20 0.2(6) .
C1 C16 C25 C20 -176.4(4) .
C17 C16 C25 C24 179.3(4) .
C1 C16 C25 C24 2.7(6) .
C21 C22 C26 C27 140.0(6) .
C23 C22 C26 C27 -41.5(8) .
C21 C22 C26 C30 -40.5(7) .
C23 C22 C26 C30 138.0(5) .
C30 C26 C27 N2 4.6(11) .
C22 C26 C27 N2 -175.8(7) .
N2 C28 C29 C30 3.3(13) .
C27 C26 C30 C29 -3.2(9) .
C22 C26 C30 C29 177.3(5) .
C28 C29 C30 C26 -0.5(10) .
C40 C31 C32 O5 -179.4(4) .
C31 C31 C32 O5 -4.7(7) 2_655
C40 C31 C32 C33 -1.5(6) .
C31 C31 C32 C33 173.2(4) 2_655
O5 C32 C33 O6 1.9(5) .
C31 C32 C33 O6 -176.4(3) .
O5 C32 C33 C34 -179.8(4) .
C31 C32 C33 C34 1.9(6) .
O6 C33 C34 C35 177.6(4) .
C32 C33 C34 C35 -0.3(6) .
C33 C34 C35 C36 -178.7(4) .
C33 C34 C35 C40 -1.5(6) .
C34 C35 C36 C37 176.8(4) .
C40 C35 C36 C37 -0.4(7) .
C35 C36 C37 C38 0.9(7) .
C35 C36 C37 C41 -178.2(4) .
C36 C37 C38 C39 -0.2(8) .
C41 C37 C38 C39 179.0(5) .
C37 C38 C39 C40 -1.1(8) .
C38 C39 C40 C31 -178.4(4) .
C38 C39 C40 C35 1.5(7) .
C32 C31 C40 C39 179.6(4) .
C31 C31 C40 C39 4.8(6) 2_655
C32 C31 C40 C35 -0.3(6) .
C31 C31 C40 C35 -175.1(4) 2_655
C34 C35 C40 C39 -178.1(4) .
C36 C35 C40 C39 -0.7(6) .
C34 C35 C40 C31 1.8(6) .
C36 C35 C40 C31 179.2(4) .
C36 C37 C41 C42 133.0(7) .
C38 C37 C41 C42 -46.1(8) .
C36 C37 C41 C45 -43.8(8) .
C38 C37 C41 C45 137.0(6) .
C45 C41 C42 N3 -1.5(12) .
C37 C41 C42 N3 -178.5(8) .
N3 C43 C44 C45 4.4(13) .
C43 C44 C45 C41 -3.0(10) .
C42 C41 C45 C44 1.6(9) .
C37 C41 C45 C44 178.6(5) .
C14 C13 N1 C12 -5.6(16) .
C11 C12 N1 C13 0.4(13) .
C26 C27 N2 C28 -2.2(13) .
C29 C28 N2 C27 -2.0(13) .
C44 C43 N3 C42 -4.2(14) .
C41 C42 N3 C43 2.8(14) .
C1 C2 O1 B1 178.8(4) .
C3 C2 O1 B1 -0.2(4) .
O2 B1 O1 C2 -1.3(4) .
O6 B1 O1 C2 -125.0(4) .
O5 B1 O1 C2 118.7(4) .
C4 C3 O2 B1 177.4(4) .
C2 C3 O2 B1 -2.5(4) .
O1 B1 O2 C3 2.3(4) .
O6 B1 O2 C3 124.2(3) .
O5 B1 O2 C3 -119.9(3) .
C16 C17 O3 B2 177.0(5) .
C18 C17 O3 B2 -1.3(5) .
O4 B2 O3 C17 1.2(5) .
O4 B2 O3 C17 -122.7(4) 2_655
O3 B2 O3 C17 120.8(3) 2_655
C19 C18 O4 B2 178.4(5) .
C17 C18 O4 B2 0.1(6) .
O4 B2 O4 C18 120.1(4) 2_655
O3 B2 O4 C18 -0.8(5) .
O3 B2 O4 C18 -121.8(4) 2_655
C31 C32 O5 B1 176.4(4) .
C33 C32 O5 B1 -1.7(4) .
O2 B1 O5 C32 -121.1(3) .
O1 B1 O5 C32 121.3(4) .
O6 B1 O5 C32 0.9(4) .
C34 C33 O6 B1 -179.4(4) .
C32 C33 O6 B1 -1.2(4) .
O2 B1 O6 C33 119.4(4) .
O1 B1 O6 C33 -121.6(4) .
O5 B1 O6 C33 0.2(4) .
O1C C1C N1C C3C 174.9(16) .
O1C C1C N1C C2C 5(2) .
O1D C1D N1D C3D -177.7(15) .
O1D C1D N1D C2D -2(2) .
